data_2207330
loop_
_publ_author_name
'Michels, Janel T.'
'O'Malley, Briana G.'
'Klein, Eric L.'
'Yang, Lei'
'Grohmann, Andreas'
'Houser, Robert P.'

_publ_section_title
2-Methyl-<i>N</i>,<i>N</i>'-bis[2-(methylsulfanyl)ethyl]-2-(2-pyridyl)-<i>N</i>,<i>N</i>'-ditosylpropane-1,3-diamine
_journal_coeditor_code RZ6124
_journal_issue 11
_journal_name_full 'Acta Crystallographica Section E'
_journal_page_first o3834
_journal_page_last o3836
_journal_paper_doi 10.1107/S1600536805033726
_journal_volume 61
_journal_year 2005
_chemical_formula_iupac 'C29 H39 N3 O4 S4'
_chemical_formula_moiety 'C29 H39 N3 O4 S4'
_chemical_formula_sum 'C29 H39 N3 O4 S4'
_chemical_formula_weight 621.87
_chemical_melting_point 133
_chemical_name_systematic
;
2-Methyl-N,N'-bis[2-(methylsulfanyl)ethyl]-2-(2-pyridyl)-N,N'-ditosylpropane-
1,3-diamine
;
_space_group_IT_number 2
_symmetry_cell_setting triclinic
_symmetry_space_group_name_Hall '-P 1'
_symmetry_space_group_name_H-M 'P -1'
_atom_sites_solution_hydrogens geom
_atom_sites_solution_primary direct
_atom_sites_solution_secondary difmap
_cell_angle_alpha 92.881(3)
_cell_angle_beta 112.681(3)
_cell_angle_gamma 99.595(3)
_cell_formula_units_Z 2
_cell_length_a 11.446(2)
_cell_length_b 12.166(2)
_cell_length_c 12.584(2)
_cell_measurement_reflns_used 8357
_cell_measurement_temperature 97(2)
_cell_measurement_theta_max 28.24
_cell_measurement_theta_min 2.33
_cell_volume 1581.5(5)
_computing_cell_refinement 'SAINT (Bruker, 1998)'
_computing_data_collection 'SMART (Bruker, 1998)'
_computing_data_reduction SAINT
_computing_molecular_graphics SHELXTL
_computing_publication_material SHELXTL
_computing_structure_refinement SHELXTL
_computing_structure_solution 'SHELXTL (Sheldrick, 2000)'
_diffrn_ambient_temperature 97(2)
_diffrn_measured_fraction_theta_full 0.994
_diffrn_measured_fraction_theta_max 0.994
_diffrn_measurement_device_type 'Bruker APEX CCD area-detector'
_diffrn_measurement_method \w
_diffrn_radiation_monochromator graphite
_diffrn_radiation_source 'fine-focus sealed tube'
_diffrn_radiation_type MoK\a
_diffrn_radiation_wavelength 0.71073
_diffrn_reflns_av_R_equivalents 0.0227
_diffrn_reflns_av_sigmaI/netI 0.0216
_diffrn_reflns_limit_h_max 14
_diffrn_reflns_limit_h_min -14
_diffrn_reflns_limit_k_max 14
_diffrn_reflns_limit_k_min -14
_diffrn_reflns_limit_l_max 15
_diffrn_reflns_limit_l_min -15
_diffrn_reflns_number 17215
_diffrn_reflns_theta_full 26.00
_diffrn_reflns_theta_max 26.00
_diffrn_reflns_theta_min 1.71
_diffrn_standards_decay_% 0
_diffrn_standards_interval_count 0
_diffrn_standards_number 0
_exptl_absorpt_coefficient_mu 0.338
_exptl_absorpt_correction_T_max 0.9024
_exptl_absorpt_correction_T_min 0.8572
_exptl_absorpt_correction_type multi-scan
_exptl_absorpt_process_details '(SADABS; Sheldrick, 2002)'
_exptl_crystal_colour colorless
_exptl_crystal_density_diffrn 1.306
_exptl_crystal_density_method 'not measured'
_exptl_crystal_description block
_exptl_crystal_F_000 660
_exptl_crystal_size_max 0.47
_exptl_crystal_size_mid 0.33
_exptl_crystal_size_min 0.31
_refine_diff_density_max 0.872
_refine_diff_density_min -0.488
_refine_ls_extinction_method none
_refine_ls_goodness_of_fit_ref 1.005
_refine_ls_hydrogen_treatment constr
_refine_ls_matrix_type full
_refine_ls_number_parameters 361
_refine_ls_number_reflns 6174
_refine_ls_number_restraints 0
_refine_ls_restrained_S_all 1.005
_refine_ls_R_factor_all 0.0453
_refine_ls_R_factor_gt 0.0437
_refine_ls_shift/su_max 0.001
_refine_ls_shift/su_mean 0.000
_refine_ls_structure_factor_coef Fsqd
_refine_ls_weighting_details 'calc w=  1/[\s^2^(Fo^2^)+(0.07P)^2^+1.42P] where P = (Fo^2^+2Fc^2^)/3'
_refine_ls_weighting_scheme calc
_refine_ls_wR_factor_gt 0.1204
_refine_ls_wR_factor_ref 0.1219
_reflns_number_gt 5852
_reflns_number_total 6174
_reflns_threshold_expression I>2\s(I)
_cod_data_source_file rz6124.cif
_cod_data_source_block I
_cod_database_code 2207330
_cod_database_fobs_code 2207330

loop_
_symmetry_equiv_pos_as_xyz
'x, y, z'
'-x, -y, -z'

loop_
_atom_site_label
_atom_site_fract_x
_atom_site_fract_y
_atom_site_fract_z
_atom_site_U_iso_or_equiv
_atom_site_adp_type
_atom_site_calc_flag
_atom_site_refinement_flags
_atom_site_occupancy
_atom_site_type_symbol
S1 0.75533(5) 0.33871(4) 1.01094(4) 0.02591(13) Uani d . 1 S
S2 0.67767(4) 0.83010(4) 0.75225(4) 0.02516(13) Uani d . 1 S
S3 0.35658(5) 0.07589(5) 0.71799(5) 0.03773(15) Uani d . 1 S
S4 0.25374(5) 0.70166(5) 0.40892(4) 0.03546(15) Uani d . 1 S
O1 0.83288(14) 0.44693(12) 1.06528(12) 0.0321(3) Uani d . 1 O
O2 0.70896(14) 0.26431(12) 1.07715(13) 0.0329(3) Uani d . 1 O
O3 0.73572(14) 0.83224(12) 0.87597(12) 0.0331(3) Uani d . 1 O
O4 0.60220(14) 0.91117(12) 0.70178(13) 0.0327(3) Uani d . 1 O
N1 0.40474(16) 0.43917(13) 0.62605(14) 0.0254(3) Uani d . 1 N
N2 0.62683(16) 0.35930(14) 0.90318(15) 0.0274(3) Uani d . 1 N
N3 0.58348(15) 0.70575(13) 0.69758(13) 0.0239(3) Uani d . 1 N
C1 0.43375(18) 0.49436(15) 0.73140(16) 0.0222(4) Uani d . 1 C
C2 0.33813(19) 0.51382(17) 0.76842(17) 0.0273(4) Uani d . 1 C
H2 0.3611 0.5525 0.8434 0.033 Uiso calc R 1 H
C3 0.2091(2) 0.47631(18) 0.69504(19) 0.0317(4) Uani d . 1 C
H3 0.1426 0.4883 0.7191 0.038 Uiso calc R 1 H
C4 0.1788(2) 0.42086(18) 0.58567(19) 0.0339(4) Uani d . 1 C
H4 0.0914 0.3950 0.5328 0.041 Uiso calc R 1 H
C5 0.2798(2) 0.40439(17) 0.55603(18) 0.0307(4) Uani d . 1 C
H5 0.2591 0.3661 0.4814 0.037 Uiso calc R 1 H
C6 0.57781(17) 0.53480(15) 0.80568(15) 0.0224(4) Uani d . 1 C
C7 0.60514(19) 0.60056(16) 0.92228(16) 0.0267(4) Uani d . 1 C
H7A 0.5686 0.5526 0.9667 0.040 Uiso d R 1 H
H7B 0.5656 0.6668 0.9089 0.040 Uiso d R 1 H
H7C 0.6988 0.6244 0.9659 0.040 Uiso d R 1 H
C8 0.64954(19) 0.43523(16) 0.82283(17) 0.0272(4) Uani d . 1 C
H8A 0.6229 0.3908 0.7463 0.033 Uiso calc R 1 H
H8B 0.7435 0.4660 0.8518 0.033 Uiso calc R 1 H
C9 0.84951(18) 0.27029(16) 0.95628(16) 0.0244(4) Uani d . 1 C
C10 0.93981(18) 0.33397(16) 0.92324(17) 0.0272(4) Uani d . 1 C
H10 0.9493 0.4134 0.9279 0.033 Uiso calc R 1 H
C11 1.01582(19) 0.28030(17) 0.88342(17) 0.0294(4) Uani d . 1 C
H11 1.0767 0.3236 0.8599 0.035 Uiso calc R 1 H
C12 1.00456(19) 0.16445(17) 0.87736(16) 0.0283(4) Uani d . 1 C
C13 0.91367(19) 0.10233(16) 0.91144(16) 0.0276(4) Uani d . 1 C
H13 0.9051 0.0231 0.9080 0.033 Uiso calc R 1 H
C14 0.83566(18) 0.15434(16) 0.95023(16) 0.0257(4) Uani d . 1 C
H14 0.7736 0.1111 0.9724 0.031 Uiso calc R 1 H
C15 1.0890(2) 0.1070(2) 0.8358(2) 0.0389(5) Uani d . 1 C
H15A 1.1619 0.0926 0.9028 0.058 Uiso d R 1 H
H15B 1.1217 0.1555 0.7893 0.058 Uiso d R 1 H
H15C 1.0383 0.0357 0.7882 0.058 Uiso d R 1 H
C16 0.50846(19) 0.27030(17) 0.85919(18) 0.0297(4) Uani d . 1 C
H16A 0.4322 0.3061 0.8310 0.036 Uiso calc R 1 H
H16B 0.5049 0.2295 0.9244 0.036 Uiso calc R 1 H
C17 0.4994(2) 0.18583(19) 0.76170(19) 0.0340(4) Uani d . 1 C
H17A 0.5772 0.1520 0.7879 0.041 Uiso calc R 1 H
H17B 0.4972 0.2251 0.6942 0.041 Uiso calc R 1 H
C18 0.4059(3) -0.0071(2) 0.8363(2) 0.0456(6) Uani d . 1 C
H18A 0.4857 -0.0309 0.8424 0.068 Uiso d R 1 H
H18B 0.3377 -0.0734 0.8220 0.068 Uiso d R 1 H
H18C 0.4212 0.0380 0.9089 0.068 Uiso d R 1 H
C19 0.64090(18) 0.60788(15) 0.73732(16) 0.0233(4) Uani d . 1 C
H19A 0.7338 0.6348 0.7872 0.028 Uiso calc R 1 H
H19B 0.6349 0.5600 0.6687 0.028 Uiso calc R 1 H
C20 0.80224(18) 0.83753(15) 0.70159(16) 0.0241(4) Uani d . 1 C
C21 0.91252(18) 0.79675(17) 0.76479(17) 0.0285(4) Uani d . 1 C
H21 0.9239 0.7711 0.8375 0.034 Uiso calc R 1 H
C22 1.00546(19) 0.79425(17) 0.71972(19) 0.0318(4) Uani d . 1 C
H22 1.0804 0.7658 0.7619 0.038 Uiso calc R 1 H
C23 0.99098(19) 0.83252(17) 0.61406(18) 0.0303(4) Uani d . 1 C
C24 0.8815(2) 0.87490(17) 0.55403(17) 0.0303(4) Uani d . 1 C
H24 0.8715 0.9025 0.4824 0.036 Uiso calc R 1 H
C25 0.78677(19) 0.87773(16) 0.59645(17) 0.0266(4) Uani d . 1 C
H25 0.7123 0.9067 0.5543 0.032 Uiso calc R 1 H
C26 1.0915(2) 0.8277(2) 0.5651(2) 0.0420(5) Uani d . 1 C
H26A 1.0495 0.8141 0.4802 0.063 Uiso d R 1 H
H26B 1.1364 0.7666 0.5944 0.063 Uiso d R 1 H
H26C 1.1541 0.8992 0.5890 0.063 Uiso d R 1 H
C27 0.49354(18) 0.69485(16) 0.57297(16) 0.0260(4) Uani d . 1 C
H27A 0.4878 0.6201 0.5341 0.031 Uiso calc R 1 H
H27B 0.5283 0.7527 0.5343 0.031 Uiso calc R 1 H
C28 0.35967(19) 0.70854(17) 0.55996(17) 0.0283(4) Uani d . 1 C
H28A 0.3658 0.7818 0.6018 0.034 Uiso calc R 1 H
H28B 0.3230 0.6485 0.5952 0.034 Uiso calc R 1 H
C29 0.2931(3) 0.8470(2) 0.3908(2) 0.0464(6) Uani d . 1 C
H29A 0.2672 0.8936 0.4404 0.070 Uiso d R 1 H
H29B 0.2470 0.8573 0.3094 0.070 Uiso d R 1 H
H29C 0.3864 0.8693 0.4127 0.070 Uiso d R 1 H

loop_
_atom_site_aniso_label
_atom_site_aniso_U_11
_atom_site_aniso_U_22
_atom_site_aniso_U_33
_atom_site_aniso_U_12
_atom_site_aniso_U_13
_atom_site_aniso_U_23
S1 0.0294(2) 0.0268(2) 0.0245(2) 0.00960(19) 0.01206(19) 0.00514(18)
S2 0.0270(2) 0.0240(2) 0.0257(2) 0.00298(18) 0.01282(19) 0.00307(17)
S3 0.0319(3) 0.0394(3) 0.0324(3) 0.0003(2) 0.0055(2) 0.0036(2)
S4 0.0343(3) 0.0437(3) 0.0240(3) 0.0137(2) 0.0053(2) -0.0002(2)
O1 0.0350(8) 0.0320(8) 0.0313(7) 0.0074(6) 0.0154(6) 0.0018(6)
O2 0.0361(8) 0.0360(8) 0.0323(7) 0.0099(6) 0.0181(6) 0.0090(6)
O3 0.0388(8) 0.0341(8) 0.0258(7) -0.0005(6) 0.0157(6) -0.0002(6)
O4 0.0348(8) 0.0270(7) 0.0431(8) 0.0095(6) 0.0212(7) 0.0073(6)
N1 0.0288(8) 0.0232(8) 0.0264(8) 0.0032(6) 0.0144(7) 0.0006(6)
N2 0.0257(8) 0.0277(8) 0.0313(9) 0.0067(6) 0.0129(7) 0.0100(7)
N3 0.0238(8) 0.0246(8) 0.0220(8) 0.0027(6) 0.0084(6) 0.0051(6)
C1 0.0262(9) 0.0202(8) 0.0232(9) 0.0053(7) 0.0128(7) 0.0051(7)
C2 0.0305(10) 0.0303(10) 0.0258(9) 0.0074(8) 0.0158(8) 0.0046(7)
C3 0.0291(10) 0.0367(11) 0.0360(11) 0.0074(8) 0.0197(9) 0.0054(8)
C4 0.0253(10) 0.0351(11) 0.0373(11) -0.0005(8) 0.0115(9) -0.0020(9)
C5 0.0318(10) 0.0294(10) 0.0290(10) 0.0006(8) 0.0133(8) -0.0036(8)
C6 0.0246(9) 0.0243(9) 0.0209(8) 0.0051(7) 0.0115(7) 0.0053(7)
C7 0.0316(10) 0.0287(10) 0.0210(9) 0.0048(8) 0.0123(8) 0.0043(7)
C8 0.0284(9) 0.0293(10) 0.0285(10) 0.0097(8) 0.0142(8) 0.0090(8)
C9 0.0231(9) 0.0277(9) 0.0202(8) 0.0080(7) 0.0055(7) 0.0015(7)
C10 0.0270(9) 0.0233(9) 0.0281(9) 0.0053(7) 0.0077(8) 0.0015(7)
C11 0.0246(9) 0.0315(10) 0.0302(10) 0.0040(8) 0.0100(8) 0.0015(8)
C12 0.0261(9) 0.0317(10) 0.0231(9) 0.0079(8) 0.0053(7) -0.0032(7)
C13 0.0294(10) 0.0229(9) 0.0238(9) 0.0058(7) 0.0038(8) -0.0007(7)
C14 0.0235(9) 0.0264(9) 0.0227(9) 0.0037(7) 0.0050(7) 0.0026(7)
C15 0.0402(12) 0.0397(12) 0.0409(12) 0.0136(10) 0.0192(10) -0.0026(9)
C16 0.0277(10) 0.0324(10) 0.0315(10) 0.0054(8) 0.0142(8) 0.0070(8)
C17 0.0327(11) 0.0383(11) 0.0313(10) 0.0042(9) 0.0143(9) 0.0047(9)
C18 0.0557(15) 0.0397(13) 0.0384(12) 0.0041(11) 0.0173(11) 0.0091(10)
C19 0.0240(9) 0.0249(9) 0.0242(9) 0.0054(7) 0.0127(7) 0.0055(7)
C20 0.0238(9) 0.0228(9) 0.0242(9) 0.0011(7) 0.0096(7) 0.0018(7)
C21 0.0245(9) 0.0294(10) 0.0274(9) 0.0015(7) 0.0072(8) 0.0050(8)
C22 0.0225(9) 0.0316(10) 0.0367(11) 0.0041(8) 0.0075(8) 0.0030(8)
C23 0.0272(10) 0.0275(10) 0.0339(10) -0.0028(8) 0.0140(8) -0.0047(8)
C24 0.0326(10) 0.0313(10) 0.0256(9) -0.0007(8) 0.0131(8) 0.0032(8)
C25 0.0267(9) 0.0241(9) 0.0265(9) 0.0028(7) 0.0088(8) 0.0048(7)
C26 0.0330(11) 0.0451(13) 0.0505(14) -0.0011(9) 0.0242(10) -0.0033(10)
C27 0.0290(10) 0.0288(10) 0.0218(9) 0.0056(7) 0.0118(8) 0.0036(7)
C28 0.0296(10) 0.0328(10) 0.0234(9) 0.0079(8) 0.0105(8) 0.0063(8)
C29 0.0579(15) 0.0559(15) 0.0417(13) 0.0283(12) 0.0281(12) 0.0263(11)

loop_
_atom_type_symbol
_atom_type_description
_atom_type_scat_dispersion_real
_atom_type_scat_dispersion_imag
_atom_type_scat_source
C C 0.0033 0.0016 'International Tables Vol C Tables 4.2.6.8 and 6.1.1.4'
H H 0.0000 0.0000 'International Tables Vol C Tables 4.2.6.8 and 6.1.1.4'
N N 0.0061 0.0033 'International Tables Vol C Tables 4.2.6.8 and 6.1.1.4'
O O 0.0106 0.0060 'International Tables Vol C Tables 4.2.6.8 and 6.1.1.4'
S S 0.1246 0.1234 'International Tables Vol C Tables 4.2.6.8 and 6.1.1.4'

loop_
_geom_angle_atom_site_label_1
_geom_angle_atom_site_label_2
_geom_angle_atom_site_label_3
_geom_angle
_geom_angle_publ_flag
O1 S1 O2 119.64(9) ?
O1 S1 N2 107.00(9) ?
O2 S1 N2 106.15(9) ?
O1 S1 C9 105.99(9) ?
O2 S1 C9 108.04(9) ?
N2 S1 C9 109.83(9) ?
O4 S2 O3 120.37(9) ?
O4 S2 N3 106.59(9) ?
O3 S2 N3 107.56(8) ?
O4 S2 C20 108.19(9) ?
O3 S2 C20 107.43(9) ?
N3 S2 C20 105.84(8) ?
C18 S3 C17 100.42(11) y
C29 S4 C28 98.76(11) y
C5 N1 C1 117.85(16) ?
C8 N2 C16 118.57(16) y
C8 N2 S1 116.49(13) y
C16 N2 S1 118.99(13) y
C19 N3 C27 116.72(15) y
C19 N3 S2 116.48(12) y
C27 N3 S2 115.53(12) y
N1 C1 C2 121.88(17) ?
N1 C1 C6 115.28(15) ?
C2 C1 C6 122.84(17) ?
C3 C2 C1 119.49(18) ?
C3 C2 H2 120.3 ?
C1 C2 H2 120.3 ?
C2 C3 C4 118.77(18) ?
C2 C3 H3 120.6 ?
C4 C3 H3 120.6 ?
C5 C4 C3 118.01(19) ?
C5 C4 H4 121.0 ?
C3 C4 H4 121.0 ?
N1 C5 C4 123.98(19) ?
N1 C5 H5 118.0 ?
C4 C5 H5 118.0 ?
C1 C6 C7 113.12(15) ?
C1 C6 C19 109.46(14) ?
C7 C6 C19 109.87(15) y
C1 C6 C8 110.87(15) ?
C7 C6 C8 111.04(15) ?
C19 C6 C8 101.91(14) y
C6 C7 H7A 109.5 ?
C6 C7 H7B 109.5 ?
H7A C7 H7B 109.5 ?
C6 C7 H7C 109.5 ?
H7A C7 H7C 109.5 ?
H7B C7 H7C 109.5 ?
N2 C8 C6 115.19(15) y
N2 C8 H8A 108.5 ?
C6 C8 H8A 108.5 ?
N2 C8 H8B 108.5 ?
C6 C8 H8B 108.5 ?
H8A C8 H8B 107.5 ?
C14 C9 C10 120.59(17) ?
C14 C9 S1 119.86(15) ?
C10 C9 S1 119.52(15) ?
C11 C10 C9 119.33(18) ?
C11 C10 H10 120.3 ?
C9 C10 H10 120.3 ?
C10 C11 C12 121.21(19) ?
C10 C11 H11 119.4 ?
C12 C11 H11 119.4 ?
C11 C12 C13 118.44(18) ?
C11 C12 C15 120.85(19) ?
C13 C12 C15 120.71(19) ?
C14 C13 C12 121.21(18) ?
C14 C13 H13 119.4 ?
C12 C13 H13 119.4 ?
C9 C14 C13 119.21(18) ?
C9 C14 H14 120.4 ?
C13 C14 H14 120.4 ?
C12 C15 H15A 109.5 ?
C12 C15 H15B 109.5 ?
H15A C15 H15B 109.5 ?
C12 C15 H15C 109.5 ?
H15A C15 H15C 109.5 ?
H15B C15 H15C 109.5 ?
N2 C16 C17 114.24(16) y
N2 C16 H16A 108.7 ?
C17 C16 H16A 108.7 ?
N2 C16 H16B 108.7 ?
C17 C16 H16B 108.7 ?
H16A C16 H16B 107.6 ?
C16 C17 S3 111.55(14) y
C16 C17 H17A 109.3 ?
S3 C17 H17A 109.3 ?
C16 C17 H17B 109.3 ?
S3 C17 H17B 109.3 ?
H17A C17 H17B 108.0 ?
S3 C18 H18A 109.5 ?
S3 C18 H18B 109.5 ?
H18A C18 H18B 109.5 ?
S3 C18 H18C 109.5 ?
H18A C18 H18C 109.5 ?
H18B C18 H18C 109.5 ?
N3 C19 C6 115.02(15) y
N3 C19 H19A 108.5 ?
C6 C19 H19A 108.5 ?
N3 C19 H19B 108.5 ?
C6 C19 H19B 108.5 ?
H19A C19 H19B 107.5 ?
C25 C20 C21 120.69(18) ?
C25 C20 S2 120.02(15) ?
C21 C20 S2 119.20(15) ?
C22 C21 C20 118.96(18) ?
C22 C21 H21 120.5 ?
C20 C21 H21 120.5 ?
C21 C22 C23 121.24(19) ?
C21 C22 H22 119.4 ?
C23 C22 H22 119.4 ?
C22 C23 C24 118.63(18) ?
C22 C23 C26 120.8(2) ?
C24 C23 C26 120.6(2) ?
C25 C24 C23 121.41(19) ?
C25 C24 H24 119.3 ?
C23 C24 H24 119.3 ?
C24 C25 C20 119.05(18) ?
C24 C25 H25 120.5 ?
C20 C25 H25 120.5 ?
C23 C26 H26A 109.5 ?
C23 C26 H26B 109.5 ?
H26A C26 H26B 109.5 ?
C23 C26 H26C 109.5 ?
H26A C26 H26C 109.5 ?
H26B C26 H26C 109.5 ?
N3 C27 C28 111.47(15) y
N3 C27 H27A 109.3 ?
C28 C27 H27A 109.3 ?
N3 C27 H27B 109.3 ?
C28 C27 H27B 109.3 ?
H27A C27 H27B 108.0 ?
C27 C28 S4 111.05(13) y
C27 C28 H28A 109.4 ?
S4 C28 H28A 109.4 ?
C27 C28 H28B 109.4 ?
S4 C28 H28B 109.4 ?
H28A C28 H28B 108.0 ?
S4 C29 H29A 109.5 ?
S4 C29 H29B 109.5 ?
H29A C29 H29B 109.5 ?
S4 C29 H29C 109.5 ?
H29A C29 H29C 109.5 ?
H29B C29 H29C 109.5 ?

loop_
_geom_bond_atom_site_label_1
_geom_bond_atom_site_label_2
_geom_bond_distance
_geom_bond_publ_flag
S1 O1 1.4286(16) ?
S1 O2 1.4325(15) ?
S1 N2 1.6381(17) ?
S1 C9 1.7724(19) ?
S2 O4 1.4305(15) ?
S2 O3 1.4347(15) ?
S2 N3 1.6443(16) ?
S2 C20 1.7638(19) ?
S3 C18 1.802(2) y
S3 C17 1.808(2) y
S4 C29 1.799(3) y
S4 C28 1.806(2) y
N1 C5 1.337(3) ?
N1 C1 1.347(2) ?
N2 C8 1.470(2) y
N2 C16 1.479(3) y
N3 C19 1.472(2) y
N3 C27 1.492(2) y
C1 C2 1.393(3) ?
C1 C6 1.526(3) ?
C2 C3 1.387(3) ?
C2 H2 0.9500 ?
C3 C4 1.389(3) ?
C3 H3 0.9500 ?
C4 C5 1.385(3) ?
C4 H4 0.9500 ?
C5 H5 0.9500 ?
C6 C7 1.528(2) ?
C6 C19 1.547(2) ?
C6 C8 1.552(3) ?
C7 H7A 0.9800 ?
C7 H7B 0.9799 ?
C7 H7C 0.9800 ?
C8 H8A 0.9900 ?
C8 H8B 0.9900 ?
C9 C14 1.388(3) ?
C9 C10 1.392(3) ?
C10 C11 1.388(3) ?
C10 H10 0.9500 ?
C11 C12 1.389(3) ?
C11 H11 0.9500 ?
C12 C13 1.397(3) ?
C12 C15 1.508(3) ?
C13 C14 1.389(3) ?
C13 H13 0.9500 ?
C14 H14 0.9500 ?
C15 H15A 0.9801 ?
C15 H15B 0.9799 ?
C15 H15C 0.9800 ?
C16 C17 1.520(3) ?
C16 H16A 0.9900 ?
C16 H16B 0.9900 ?
C17 H17A 0.9900 ?
C17 H17B 0.9900 ?
C18 H18A 0.9800 ?
C18 H18B 0.9800 ?
C18 H18C 0.9800 ?
C19 H19A 0.9900 ?
C19 H19B 0.9900 ?
C20 C25 1.391(3) ?
C20 C21 1.395(3) ?
C21 C22 1.389(3) ?
C21 H21 0.9500 ?
C22 C23 1.389(3) ?
C22 H22 0.9500 ?
C23 C24 1.389(3) ?
C23 C26 1.507(3) ?
C24 C25 1.385(3) ?
C24 H24 0.9500 ?
C25 H25 0.9500 ?
C26 H26A 0.9800 ?
C26 H26B 0.9800 ?
C26 H26C 0.9800 ?
C27 C28 1.516(3) ?
C27 H27A 0.9900 ?
C27 H27B 0.9900 ?
C28 H28A 0.9900 ?
C28 H28B 0.9900 ?
C29 H29A 0.9800 ?
C29 H29B 0.9800 ?
C29 H29C 0.9800 ?

loop_
_geom_torsion_atom_site_label_1
_geom_torsion_atom_site_label_2
_geom_torsion_atom_site_label_3
_geom_torsion_atom_site_label_4
_geom_torsion
_geom_torsion_publ_flag
O1 S1 N2 C8 50.28(16) ?
O2 S1 N2 C8 179.10(14) ?
C9 S1 N2 C8 -64.34(16) y
O1 S1 N2 C16 -157.23(14) ?
O2 S1 N2 C16 -28.40(17) ?
C9 S1 N2 C16 88.16(16) y
O4 S2 N3 C19 180.00(13) ?
O3 S2 N3 C19 -49.64(15) ?
C20 S2 N3 C19 64.97(14) y
O4 S2 N3 C27 37.38(15) ?
O3 S2 N3 C27 167.74(13) ?
C20 S2 N3 C27 -77.65(14) y
C5 N1 C1 C2 1.0(3) ?
C5 N1 C1 C6 -178.28(17) ?
N1 C1 C2 C3 -0.5(3) ?
C6 C1 C2 C3 178.75(18) ?
C1 C2 C3 C4 -0.5(3) ?
C2 C3 C4 C5 0.9(3) ?
C1 N1 C5 C4 -0.6(3) ?
C3 C4 C5 N1 -0.4(3) ?
N1 C1 C6 C7 177.87(15) ?
C2 C1 C6 C7 -1.4(2) ?
N1 C1 C6 C19 55.0(2) ?
C2 C1 C6 C19 -124.26(18) ?
N1 C1 C6 C8 -56.6(2) ?
C2 C1 C6 C8 124.09(18) ?
C16 N2 C8 C6 82.2(2) ?
S1 N2 C8 C6 -125.16(15) ?
C1 C6 C8 N2 -73.7(2) ?
C7 C6 C8 N2 53.0(2) ?
C19 C6 C8 N2 169.94(16) ?
O1 S1 C9 C14 148.76(15) ?
O2 S1 C9 C14 19.39(18) ?
N2 S1 C9 C14 -95.98(16) ?
O1 S1 C9 C10 -29.20(17) ?
O2 S1 C9 C10 -158.57(15) ?
N2 S1 C9 C10 86.06(17) ?
C14 C9 C10 C11 0.3(3) ?
S1 C9 C10 C11 178.28(14) ?
C9 C10 C11 C12 -0.8(3) ?
C10 C11 C12 C13 0.6(3) ?
C10 C11 C12 C15 -179.04(19) ?
C11 C12 C13 C14 0.2(3) ?
C15 C12 C13 C14 179.81(18) ?
C10 C9 C14 C13 0.4(3) ?
S1 C9 C14 C13 -177.52(14) ?
C12 C13 C14 C9 -0.7(3) ?
C8 N2 C16 C17 61.6(2) y
S1 N2 C16 C17 -90.32(19) ?
N2 C16 C17 S3 176.98(14) y
C18 S3 C17 C16 -75.92(18) y
C27 N3 C19 C6 -101.63(18) y
S2 N3 C19 C6 116.19(15) ?
C1 C6 C19 N3 57.0(2) y
C7 C6 C19 N3 -67.7(2) y
C8 C6 C19 N3 174.47(15) y
O4 S2 C20 C25 -25.02(18) ?
O3 S2 C20 C25 -156.39(15) ?
N3 S2 C20 C25 88.91(16) ?
O4 S2 C20 C21 158.62(15) ?
O3 S2 C20 C21 27.25(18) ?
N3 S2 C20 C21 -87.45(17) ?
C25 C20 C21 C22 -1.6(3) ?
S2 C20 C21 C22 174.75(15) ?
C20 C21 C22 C23 0.7(3) ?
C21 C22 C23 C24 0.7(3) ?
C21 C22 C23 C26 -179.03(19) ?
C22 C23 C24 C25 -1.1(3) ?
C26 C23 C24 C25 178.58(19) ?
C23 C24 C25 C20 0.2(3) ?
C21 C20 C25 C24 1.2(3) ?
S2 C20 C25 C24 -175.15(15) ?
C19 N3 C27 C28 119.73(17) y
S2 N3 C27 C28 -97.74(17) ?
N3 C27 C28 S4 177.34(13) y
C29 S4 C28 C27 -86.41(16) y

loop_
_cod_related_entry_id
_cod_related_entry_database
_cod_related_entry_code
1 ChemSpider 21127006
